data_1508509
loop_
_publ_author_name
'Marc, Philippe'
'Custelcean, Radu'
'Groenewold, Gary S.'
'Klaehn, John R.'
'Peterman, Dean R.'
'Delmau, L&#x00E6;titia H.'

_publ_section_title
;
 Degradation of CYANEX 301 in Contact with Nitric Acid Media
;
_journal_issue 40
_journal_name_full 'Industrial &amp; Engineering Chemistry Research'
_journal_page_first 13238
_journal_paper_doi 10.1021/ie300757r
_journal_volume 51
_journal_year 2012
_chemical_formula_sum 'C16 H35 P S2'
_chemical_formula_weight 322.53
_chemical_name_common Cyanex-301
_chemical_name_systematic ?
_space_group_IT_number 2
_symmetry_cell_setting triclinic
_symmetry_space_group_name_Hall '-P 1'
_symmetry_space_group_name_H-M 'P -1'
_atom_sites_solution_hydrogens geom
_atom_sites_solution_primary direct
_atom_sites_solution_secondary difmap
_audit_creation_method SHELXL-97
_cell_angle_alpha 75.089(2)
_cell_angle_beta 82.148(2)
_cell_angle_gamma 89.399(2)
_cell_formula_units_Z 4
_cell_length_a 11.8398(12)
_cell_length_b 12.0290(12)
_cell_length_c 14.8387(15)
_cell_measurement_temperature 173(2)
_cell_volume 2022.4(4)
_computing_structure_refinement 'SHELXL-97 (Sheldrick, 1997)'
_computing_structure_solution 'SHELXS-97 (Sheldrick, 1990)'
_diffrn_ambient_temperature 173(2)
_diffrn_measured_fraction_theta_full 0.993
_diffrn_measured_fraction_theta_max 0.993
_diffrn_radiation_monochromator graphite
_diffrn_radiation_source 'fine-focus sealed tube'
_diffrn_radiation_type MoK\a
_diffrn_radiation_wavelength 0.71073
_diffrn_reflns_av_R_equivalents 0.0467
_diffrn_reflns_av_sigmaI/netI 0.0596
_diffrn_reflns_limit_h_max 15
_diffrn_reflns_limit_h_min -15
_diffrn_reflns_limit_k_max 16
_diffrn_reflns_limit_k_min -15
_diffrn_reflns_limit_l_max 19
_diffrn_reflns_limit_l_min -19
_diffrn_reflns_number 25477
_diffrn_reflns_theta_full 28.34
_diffrn_reflns_theta_max 28.34
_diffrn_reflns_theta_min 1.74
_exptl_absorpt_coefficient_mu 0.332
_exptl_absorpt_correction_T_max 0.9739
_exptl_absorpt_correction_T_min 0.8926
_exptl_absorpt_correction_type multi-scan
_exptl_absorpt_process_details SADABS
_exptl_crystal_colour colorless
_exptl_crystal_density_diffrn 1.059
_exptl_crystal_density_method 'not measured'
_exptl_crystal_description prism
_exptl_crystal_F_000 712
_exptl_crystal_size_max 0.35
_exptl_crystal_size_mid 0.14
_exptl_crystal_size_min 0.08
_refine_diff_density_max 0.981
_refine_diff_density_min -0.366
_refine_diff_density_rms 0.091
_refine_ls_extinction_method none
_refine_ls_goodness_of_fit_ref 0.995
_refine_ls_hydrogen_treatment mixed
_refine_ls_matrix_type full
_refine_ls_number_parameters 367
_refine_ls_number_reflns 10021
_refine_ls_number_restraints 0
_refine_ls_restrained_S_all 0.995
_refine_ls_R_factor_all 0.0799
_refine_ls_R_factor_gt 0.0552
_refine_ls_shift/su_max 0.000
_refine_ls_shift/su_mean 0.000
_refine_ls_structure_factor_coef Fsqd
_refine_ls_weighting_details 'calc w=1/[\s^2^(Fo^2^)+(0.0918P)^2^+0.0000P] where P=(Fo^2^+2Fc^2^)/3'
_refine_ls_weighting_scheme calc
_refine_ls_wR_factor_gt 0.1364
_refine_ls_wR_factor_ref 0.1536
_reflns_number_gt 7127
_reflns_number_total 10021
_reflns_threshold_expression >2sigma(I)
_cod_data_source_file ie300757r_si_003.cif
_cod_data_source_block c:\frames\383\work\383s
_cod_original_sg_symbol_H-M P-1
_cod_database_code 1508509

loop_
_symmetry_equiv_pos_as_xyz
'x, y, z'
'-x, -y, -z'

loop_
_atom_site_label
_atom_site_type_symbol
_atom_site_fract_x
_atom_site_fract_y
_atom_site_fract_z
_atom_site_U_iso_or_equiv
_atom_site_adp_type
_atom_site_occupancy
_atom_site_symmetry_multiplicity
_atom_site_calc_flag
_atom_site_refinement_flags
S1 S 0.83187(4) 0.18070(5) 0.03219(4) 0.02894(14) Uani 1 1 d .
P1 P 0.68014(4) 0.23964(5) 0.01176(4) 0.02230(13) Uani 1 1 d .
C1 C 0.66350(17) 0.29897(19) -0.11153(15) 0.0278(5) Uani 1 1 d .
H1A H 0.6484 0.2343 -0.1385 0.033 Uiso 1 1 calc R
H1B H 0.5951 0.3472 -0.1142 0.033 Uiso 1 1 calc R
H1S H 0.4806(19) 0.1663(19) 0.0325(16) 0.029(6) Uiso 1 1 d .
S2 S 0.56325(5) 0.10098(5) 0.06014(4) 0.03226(15) Uani 1 1 d .
P2 P 0.18467(4) 0.25916(5) -0.01114(4) 0.02472(14) Uani 1 1 d .
C2 C 0.76455(18) 0.3720(2) -0.17508(15) 0.0300(5) Uani 1 1 d .
H2 H 0.8318 0.3212 -0.1768 0.036 Uiso 1 1 calc R
H2S H -0.009(2) 0.330(2) -0.0297(17) 0.040(7) Uiso 1 1 d .
S3 S 0.34243(4) 0.31741(5) -0.03214(4) 0.03082(15) Uani 1 1 d .
C3 C 0.7341(2) 0.4142(2) -0.27679(16) 0.0360(5) Uani 1 1 d .
H3 H 0.6608 0.3766 -0.2788 0.043 Uiso 1 1 calc R
H3A H 0.7215 0.4980 -0.2898 0.043 Uiso 1 1 calc R
S4 S 0.08180(5) 0.39930(5) -0.05603(5) 0.03667(16) Uani 1 1 d .
C4 C 0.8216(2) 0.3928(2) -0.35683(17) 0.0364(5) Uani 1 1 d .
C5 C 0.8262(3) 0.2636(2) -0.3500(2) 0.0505(7) Uani 1 1 d .
H5A H 0.8804 0.2504 -0.4021 0.076 Uiso 1 1 calc R
H5B H 0.7503 0.2346 -0.3535 0.076 Uiso 1 1 calc R
H5C H 0.8509 0.2231 -0.2900 0.076 Uiso 1 1 calc R
C6 C 0.79767(19) 0.4732(2) -0.13870(17) 0.0346(5) Uani 1 1 d .
H6A H 0.7313 0.5213 -0.1322 0.052 Uiso 1 1 calc R
H6B H 0.8591 0.5190 -0.1833 0.052 Uiso 1 1 calc R
H6C H 0.8238 0.4441 -0.0773 0.052 Uiso 1 1 calc R
C7 C 0.9400(2) 0.4392(3) -0.3547(2) 0.0523(7) Uani 1 1 d .
H7B H 0.9932 0.4231 -0.4062 0.078 Uiso 1 1 calc R
H7A H 0.9657 0.4019 -0.2944 0.078 Uiso 1 1 calc R
H7C H 0.9373 0.5225 -0.3622 0.078 Uiso 1 1 calc R
C8 C 0.7796(3) 0.4537(3) -0.45006(18) 0.0544(8) Uani 1 1 d .
H8B H 0.7779 0.5368 -0.4563 0.082 Uiso 1 1 calc R
H8A H 0.7027 0.4248 -0.4507 0.082 Uiso 1 1 calc R
H8C H 0.8314 0.4384 -0.5027 0.082 Uiso 1 1 calc R
C9 C 0.62365(17) 0.34724(18) 0.07114(15) 0.0258(4) Uani 1 1 d .
H9A H 0.6737 0.4169 0.0471 0.031 Uiso 1 1 calc R
H9B H 0.5477 0.3684 0.0522 0.031 Uiso 1 1 calc R
C10 C 0.61079(18) 0.31598(19) 0.17904(16) 0.0291(5) Uani 1 1 d .
H10 H 0.5892 0.2324 0.2039 0.035 Uiso 1 1 calc R
C11 C 0.72340(19) 0.3387(2) 0.21322(16) 0.0320(5) Uani 1 1 d .
H11A H 0.7867 0.3304 0.1646 0.038 Uiso 1 1 calc R
H11B H 0.7248 0.4200 0.2160 0.038 Uiso 1 1 calc R
C12 C 0.7496(2) 0.2640(2) 0.30857(19) 0.0457(7) Uani 1 1 d .
C13 C 0.6577(3) 0.2687(3) 0.3904(2) 0.0635(9) Uani 1 1 d .
H13C H 0.6473 0.3488 0.3930 0.095 Uiso 1 1 calc R
H13A H 0.6811 0.2236 0.4496 0.095 Uiso 1 1 calc R
H13B H 0.5857 0.2366 0.3811 0.095 Uiso 1 1 calc R
C14 C 0.5133(2) 0.3874(3) 0.21262(19) 0.0446(6) Uani 1 1 d .
H14A H 0.5326 0.4695 0.1869 0.067 Uiso 1 1 calc R
H14C H 0.5021 0.3690 0.2816 0.067 Uiso 1 1 calc R
H14B H 0.4430 0.3691 0.1908 0.067 Uiso 1 1 calc R
C15 C 0.7657(4) 0.1391(3) 0.3031(3) 0.0837(13) Uani 1 1 d .
H15A H 0.6916 0.1043 0.3020 0.126 Uiso 1 1 calc R
H15C H 0.7988 0.0956 0.3582 0.126 Uiso 1 1 calc R
H15B H 0.8169 0.1378 0.2457 0.126 Uiso 1 1 calc R
C16 C 0.8621(3) 0.3110(4) 0.3264(2) 0.0716(10) Uani 1 1 d .
H16A H 0.9218 0.3097 0.2740 0.107 Uiso 1 1 calc R
H16B H 0.8841 0.2630 0.3851 0.107 Uiso 1 1 calc R
H16C H 0.8522 0.3902 0.3315 0.107 Uiso 1 1 calc R
C17 C 0.14868(18) 0.15487(19) -0.07274(16) 0.0305(5) Uani 1 1 d .
H17A H 0.1906 0.0839 -0.0497 0.037 Uiso 1 1 calc R
H17B H 0.0663 0.1352 -0.0546 0.037 Uiso 1 1 calc R
C18 C 0.17318(19) 0.1897(2) -0.18082(17) 0.0319(5) Uani 1 1 d .
H18 H 0.1616 0.2742 -0.2040 0.038 Uiso 1 1 calc R
C19 C 0.29665(19) 0.1630(2) -0.21439(16) 0.0325(5) Uani 1 1 d .
H19A H 0.2978 0.0813 -0.2162 0.039 Uiso 1 1 calc R
H19B H 0.3434 0.1702 -0.1657 0.039 Uiso 1 1 calc R
C20 C 0.3571(2) 0.2346(2) -0.31008(18) 0.0419(6) Uani 1 1 d .
C21 C 0.2965(3) 0.2256(3) -0.3925(2) 0.0689(10) Uani 1 1 d .
H21A H 0.2206 0.2585 -0.3861 0.103 Uiso 1 1 calc R
H21B H 0.2888 0.1446 -0.3925 0.103 Uiso 1 1 calc R
H21C H 0.3410 0.2681 -0.4518 0.103 Uiso 1 1 calc R
C22 C 0.0860(2) 0.1237(3) -0.2170(2) 0.0524(7) Uani 1 1 d .
H22A H 0.0980 0.1451 -0.2860 0.079 Uiso 1 1 calc R
H22C H 0.0086 0.1433 -0.1944 0.079 Uiso 1 1 calc R
H22B H 0.0960 0.0408 -0.1937 0.079 Uiso 1 1 calc R
C23 C 0.3673(3) 0.3606(3) -0.3101(3) 0.0724(10) Uani 1 1 d .
H23C H 0.4138 0.4030 -0.3683 0.109 Uiso 1 1 calc R
H23A H 0.4035 0.3667 -0.2559 0.109 Uiso 1 1 calc R
H23B H 0.2912 0.3932 -0.3059 0.109 Uiso 1 1 calc R
C24 C 0.4765(3) 0.1864(3) -0.3238(2) 0.0697(10) Uani 1 1 d .
H24A H 0.4702 0.1061 -0.3264 0.105 Uiso 1 1 calc R
H24B H 0.5166 0.1902 -0.2711 0.105 Uiso 1 1 calc R
H24C H 0.5193 0.2319 -0.3828 0.105 Uiso 1 1 calc R
C25 C 0.12918(18) 0.1975(2) 0.11249(16) 0.0320(5) Uani 1 1 d .
H25A H 0.1048 0.2614 0.1408 0.038 Uiso 1 1 calc R
H25B H 0.0603 0.1501 0.1154 0.038 Uiso 1 1 calc R
C26 C 0.21071(19) 0.1229(2) 0.17380(16) 0.0327(5) Uani 1 1 d .
H26 H 0.2786 0.1720 0.1731 0.039 Uiso 1 1 calc R
C27 C 0.1505(2) 0.0834(2) 0.27658(17) 0.0398(6) Uani 1 1 d .
H27A H 0.0742 0.1179 0.2795 0.048 Uiso 1 1 calc R
H27B H 0.1387 -0.0011 0.2930 0.048 Uiso 1 1 calc R
C28 C 0.2129(2) 0.1138(2) 0.35235(18) 0.0377(6) Uani 1 1 d .
C29 C 0.1423(3) 0.0612(3) 0.44806(19) 0.0587(8) Uani 1 1 d .
H29B H 0.1369 -0.0225 0.4587 0.088 Uiso 1 1 calc R
H29A H 0.0656 0.0927 0.4489 0.088 Uiso 1 1 calc R
H29C H 0.1791 0.0798 0.4978 0.088 Uiso 1 1 calc R
C30 C 0.2527(2) 0.0202(2) 0.13758(18) 0.0392(6) Uani 1 1 d .
H30B H 0.1872 -0.0266 0.1337 0.059 Uiso 1 1 calc R
H30C H 0.3010 -0.0264 0.1808 0.059 Uiso 1 1 calc R
H30A H 0.2970 0.0476 0.0749 0.059 Uiso 1 1 calc R
C31 C 0.3313(2) 0.0654(3) 0.3518(2) 0.0607(9) Uani 1 1 d .
H31A H 0.3762 0.0969 0.2899 0.091 Uiso 1 1 calc R
H31B H 0.3260 -0.0186 0.3649 0.091 Uiso 1 1 calc R
H31C H 0.3686 0.0866 0.4003 0.091 Uiso 1 1 calc R
C32 C 0.2185(3) 0.2434(2) 0.3374(2) 0.0535(7) Uani 1 1 d .
H32B H 0.2606 0.2621 0.3843 0.080 Uiso 1 1 calc R
H32A H 0.1411 0.2724 0.3442 0.080 Uiso 1 1 calc R
H32C H 0.2577 0.2792 0.2741 0.080 Uiso 1 1 calc R

loop_
_atom_site_aniso_label
_atom_site_aniso_U_11
_atom_site_aniso_U_22
_atom_site_aniso_U_33
_atom_site_aniso_U_23
_atom_site_aniso_U_13
_atom_site_aniso_U_12
S1 0.0186(2) 0.0306(3) 0.0383(3) -0.0082(2) -0.0079(2) 0.0047(2)
P1 0.0170(2) 0.0218(3) 0.0287(3) -0.0064(2) -0.00579(19) 0.00043(19)
C1 0.0240(10) 0.0305(12) 0.0301(11) -0.0074(9) -0.0092(8) 0.0008(8)
S2 0.0240(3) 0.0250(3) 0.0467(4) -0.0061(2) -0.0068(2) -0.0039(2)
P2 0.0169(2) 0.0228(3) 0.0354(3) -0.0087(2) -0.0048(2) 0.00149(19)
C2 0.0244(10) 0.0356(13) 0.0289(12) -0.0061(10) -0.0050(8) 0.0041(9)
S3 0.0182(2) 0.0310(3) 0.0433(3) -0.0088(2) -0.0059(2) -0.0017(2)
C3 0.0365(13) 0.0421(14) 0.0289(12) -0.0062(10) -0.0089(9) 0.0067(10)
S4 0.0252(3) 0.0270(3) 0.0576(4) -0.0090(3) -0.0090(3) 0.0065(2)
C4 0.0418(13) 0.0345(13) 0.0312(13) -0.0072(10) -0.0012(10) -0.0034(10)
C5 0.0587(18) 0.0397(16) 0.0564(18) -0.0176(14) -0.0100(14) 0.0035(13)
C6 0.0304(12) 0.0362(13) 0.0341(13) -0.0023(10) -0.0065(9) -0.0034(10)
C7 0.0414(15) 0.0630(19) 0.0466(16) -0.0097(14) 0.0067(12) -0.0139(13)
C8 0.077(2) 0.0543(18) 0.0299(14) -0.0068(13) -0.0074(13) -0.0023(15)
C9 0.0227(10) 0.0232(11) 0.0325(12) -0.0075(9) -0.0067(8) 0.0045(8)
C10 0.0253(11) 0.0291(12) 0.0330(12) -0.0085(9) -0.0033(9) -0.0014(8)
C11 0.0295(11) 0.0340(13) 0.0355(13) -0.0130(10) -0.0080(9) 0.0027(9)
C12 0.0585(17) 0.0490(16) 0.0381(14) -0.0197(12) -0.0214(12) 0.0165(13)
C13 0.079(2) 0.077(2) 0.0343(16) -0.0118(15) -0.0112(14) 0.0030(18)
C14 0.0279(12) 0.0638(18) 0.0449(15) -0.0222(13) 0.0007(10) 0.0072(11)
C15 0.154(4) 0.047(2) 0.061(2) -0.0139(17) -0.057(2) 0.037(2)
C16 0.060(2) 0.112(3) 0.061(2) -0.043(2) -0.0328(16) 0.0236(19)
C17 0.0237(10) 0.0282(12) 0.0418(13) -0.0124(10) -0.0052(9) -0.0014(8)
C18 0.0274(11) 0.0301(12) 0.0414(13) -0.0110(10) -0.0122(9) 0.0054(9)
C19 0.0289(11) 0.0345(13) 0.0370(13) -0.0123(10) -0.0096(9) 0.0046(9)
C20 0.0454(15) 0.0445(15) 0.0384(14) -0.0159(12) -0.0039(11) -0.0021(12)
C21 0.086(3) 0.081(3) 0.0386(17) -0.0111(16) -0.0138(16) -0.0135(19)
C22 0.0363(14) 0.072(2) 0.0589(18) -0.0279(16) -0.0208(13) -0.0011(13)
C23 0.095(3) 0.051(2) 0.066(2) -0.0154(17) 0.0117(19) -0.0243(18)
C24 0.0470(18) 0.097(3) 0.065(2) -0.029(2) 0.0103(15) 0.0007(17)
C25 0.0245(11) 0.0342(13) 0.0371(13) -0.0107(10) -0.0007(9) 0.0016(9)
C26 0.0263(11) 0.0357(13) 0.0356(13) -0.0079(10) -0.0048(9) -0.0028(9)
C27 0.0361(13) 0.0434(15) 0.0368(14) -0.0063(11) -0.0017(10) -0.0080(11)
C28 0.0389(13) 0.0334(13) 0.0384(14) -0.0033(11) -0.0079(10) -0.0014(10)
C29 0.071(2) 0.062(2) 0.0365(16) -0.0012(14) -0.0056(14) -0.0107(16)
C30 0.0357(13) 0.0371(14) 0.0436(14) -0.0074(11) -0.0075(10) 0.0062(10)
C31 0.0456(17) 0.070(2) 0.064(2) -0.0051(16) -0.0218(14) 0.0082(15)
C32 0.067(2) 0.0406(16) 0.0515(18) -0.0146(13) 0.0013(14) -0.0074(13)

loop_
_atom_type_symbol
_atom_type_description
_atom_type_scat_dispersion_real
_atom_type_scat_dispersion_imag
_atom_type_scat_source
C C 0.0033 0.0016 'International Tables Vol C Tables 4.2.6.8 and 6.1.1.4'
H H 0.0000 0.0000 'International Tables Vol C Tables 4.2.6.8 and 6.1.1.4'
P P 0.1023 0.0942 'International Tables Vol C Tables 4.2.6.8 and 6.1.1.4'
S S 0.1246 0.1234 'International Tables Vol C Tables 4.2.6.8 and 6.1.1.4'

loop_
_geom_angle_atom_site_label_1
_geom_angle_atom_site_label_2
_geom_angle_atom_site_label_3
_geom_angle
C9 P1 C1 105.19(10)
C9 P1 S1 118.41(7)
C1 P1 S1 114.30(7)
C9 P1 S2 104.91(7)
C1 P1 S2 105.13(7)
S1 P1 S2 107.76(3)
C2 C1 P1 116.71(14)
C17 P2 C25 105.72(11)
C17 P2 S3 118.51(8)
C25 P2 S3 113.98(8)
C17 P2 S4 104.79(8)
C25 P2 S4 105.15(8)
S3 P2 S4 107.57(3)
C6 C2 C1 112.77(19)
C6 C2 C3 110.96(19)
C1 C2 C3 108.90(18)
C4 C3 C2 116.9(2)
C7 C4 C5 109.8(2)
C7 C4 C8 109.6(2)
C5 C4 C8 108.4(2)
C7 C4 C3 112.0(2)
C5 C4 C3 109.7(2)
C8 C4 C3 107.2(2)
C10 C9 P1 118.01(15)
C9 C10 C14 107.20(19)
C9 C10 C11 110.95(17)
C14 C10 C11 112.0(2)
C12 C11 C10 118.6(2)
C13 C12 C15 110.0(3)
C13 C12 C16 108.4(2)
C15 C12 C16 108.8(3)
C13 C12 C11 113.1(2)
C15 C12 C11 109.7(2)
C16 C12 C11 106.8(2)
C18 C17 P2 117.45(16)
C17 C18 C19 110.64(18)
C17 C18 C22 107.1(2)
C19 C18 C22 111.9(2)
C18 C19 C20 119.4(2)
C23 C20 C21 109.1(3)
C23 C20 C24 109.3(3)
C21 C20 C24 108.2(3)
C23 C20 C19 110.6(2)
C21 C20 C19 112.8(2)
C24 C20 C19 106.8(2)
C26 C25 P2 116.72(15)
C30 C26 C25 112.8(2)
C30 C26 C27 111.0(2)
C25 C26 C27 109.02(19)
C28 C27 C26 116.3(2)
C31 C28 C32 110.4(2)
C31 C28 C29 109.1(2)
C32 C28 C29 108.3(2)
C31 C28 C27 111.6(2)
C32 C28 C27 109.9(2)
C29 C28 C27 107.4(2)

loop_
_geom_bond_atom_site_label_1
_geom_bond_atom_site_label_2
_geom_bond_distance
S1 P1 1.9578(7)
P1 C9 1.818(2)
P1 C1 1.822(2)
P1 S2 2.0913(7)
C1 C2 1.542(3)
P2 C17 1.816(2)
P2 C25 1.824(2)
P2 S3 1.9579(7)
P2 S4 2.0903(8)
C2 C6 1.527(3)
C2 C3 1.554(3)
C3 C4 1.539(3)
C4 C7 1.521(4)
C4 C5 1.532(4)
C4 C8 1.535(4)
C9 C10 1.534(3)
C10 C14 1.536(3)
C10 C11 1.541(3)
C11 C12 1.538(3)
C12 C13 1.528(4)
C12 C15 1.533(4)
C12 C16 1.534(4)
C17 C18 1.537(3)
C18 C19 1.537(3)
C18 C22 1.540(3)
C19 C20 1.541(3)
C20 C23 1.522(4)
C20 C21 1.527(4)
C20 C24 1.531(4)
C25 C26 1.539(3)
C26 C30 1.522(3)
C26 C27 1.548(3)
C27 C28 1.545(3)
C28 C31 1.513(4)
C28 C32 1.517(4)
C28 C29 1.530(4)

loop_
_cod_related_entry_id
_cod_related_entry_code
_cod_related_entry_database
1 143644 ChemSpider
